data_2018695
loop_
_publ_author_name
'Feldmann, Claus'
'Freudenmann, Dominic'

_publ_section_title
;
 [Te~8~][NbOCl~4~]~2~ containing an infinite chain-like
 {[Te--Te--Te--(Te~5~)]^2+^}~<i>n~</i> polycation
;
_journal_coeditor_code YP3015
_journal_issue 10
_journal_name_full 'Acta Crystallographica Section C'
_journal_page_first i68
_journal_page_last i70
_journal_paper_doi 10.1107/S0108270112038176
_journal_volume 68
_journal_year 2012
_chemical_formula_iupac '[Te8] [Nb O Cl4]2'
_chemical_formula_moiety 'Te8 2+, 2(Cl4 Nb O -)'
_chemical_formula_sum 'Cl8 Nb2 O2 Te8'
_chemical_formula_weight 1522.22
_chemical_name_systematic ?
_space_group_IT_number 2
_symmetry_cell_setting triclinic
_symmetry_space_group_name_Hall '-P 1'
_symmetry_space_group_name_H-M 'P -1'
_atom_sites_solution_primary direct
_atom_sites_solution_secondary difmap
_audit_creation_method SHELXL97
_cell_angle_alpha 80.85(3)
_cell_angle_beta 82.17(3)
_cell_angle_gamma 78.84(3)
_cell_formula_units_Z 2
_cell_length_a 7.8670(16)
_cell_length_b 12.049(2)
_cell_length_c 12.481(3)
_cell_measurement_reflns_used 1058
_cell_measurement_temperature 200(2)
_cell_measurement_theta_max 60.0
_cell_measurement_theta_min 3.0
_cell_volume 1139.1(4)
_computing_cell_refinement 'CELL and SELECT (Stoe & Cie, 2001)'
_computing_data_collection 'EXPOSE (Stoe & Cie, 2001)'
_computing_data_reduction 'INTEGRATE (Stoe & Cie, 2001)'
_computing_molecular_graphics 'DIAMOND (Brandenburg, 2012)'
_computing_publication_material 'publCIF (Westrip, 2010)'
_computing_structure_refinement 'SHELXL97 (Sheldrick, 2008)'
_computing_structure_solution 'SHELXS97 (Sheldrick, 2008)'
_diffrn_ambient_temperature 200(2)
_diffrn_measured_fraction_theta_full 0.975
_diffrn_measured_fraction_theta_max 0.937
_diffrn_measurement_device_type 'Stoe IPDS II'
_diffrn_measurement_method 'image-plate diffraction system'
_diffrn_radiation_monochromator graphite
_diffrn_radiation_source 'fine-focus sealed tube'
_diffrn_radiation_type MoK\a
_diffrn_radiation_wavelength 0.71073
_diffrn_reflns_av_R_equivalents 0.0699
_diffrn_reflns_av_sigmaI/netI 0.1201
_diffrn_reflns_limit_h_max 9
_diffrn_reflns_limit_h_min -9
_diffrn_reflns_limit_k_max 15
_diffrn_reflns_limit_k_min -15
_diffrn_reflns_limit_l_max 15
_diffrn_reflns_limit_l_min -15
_diffrn_reflns_number 8557
_diffrn_reflns_theta_full 15
_diffrn_reflns_theta_max 26.37
_diffrn_reflns_theta_min 1.66
_exptl_absorpt_coefficient_mu 11.979
_exptl_absorpt_correction_T_max 0.54
_exptl_absorpt_correction_T_min 0.39
_exptl_absorpt_correction_type numerical
_exptl_absorpt_process_details '(X-SHAPE; Stoe & Cie, 2001)'
_exptl_crystal_colour black
_exptl_crystal_density_diffrn 4.438
_exptl_crystal_density_method 'not measured'
_exptl_crystal_description needle
_exptl_crystal_F_000 1300
_exptl_crystal_size_max 0.25
_exptl_crystal_size_mid 0.23
_exptl_crystal_size_min 0.21
_refine_diff_density_max 1.866
_refine_diff_density_min -1.527
_refine_ls_extinction_coef 0.00159(14)
_refine_ls_extinction_expression Fc^*^=kFc[1+0.001xFc^2^\l^3^/sin(2\q)]^-1/4^
_refine_ls_extinction_method 'SHELXL97 (Sheldrick, 2008)'
_refine_ls_goodness_of_fit_ref 0.908
_refine_ls_matrix_type full
_refine_ls_number_parameters 182
_refine_ls_number_reflns 4371
_refine_ls_number_restraints 0
_refine_ls_restrained_S_all 0.908
_refine_ls_R_factor_all 0.0854
_refine_ls_R_factor_gt 0.0472
_refine_ls_shift/su_max 0.000
_refine_ls_shift/su_mean 0.000
_refine_ls_structure_factor_coef Fsqd
_refine_ls_weighting_details 'calc w=1/[\s^2^(Fo^2^)+(0.0414P)^2^+0.0000P] where P=(Fo^2^+2Fc^2^)/3'
_refine_ls_weighting_scheme calc
_refine_ls_wR_factor_gt 0.1072
_refine_ls_wR_factor_ref 0.1149
_reflns_number_gt 2699
_reflns_number_total 4371
_reflns_threshold_expression I>2\s(I)
_cod_data_source_file yp3015.cif
_cod_data_source_block I
_cod_database_code 2018695
_cod_database_fobs_code 2018695

loop_
_symmetry_equiv_pos_as_xyz
'x, y, z'
'-x, -y, -z'

loop_
_atom_site_type_symbol
_atom_site_label
_atom_site_fract_x
_atom_site_fract_y
_atom_site_fract_z
_atom_site_U_iso_or_equiv
_atom_site_adp_type
_atom_site_calc_flag
_atom_site_occupancy
_atom_site_symmetry_multiplicity
Te Te3 0.43168(16) 0.42340(10) 0.28111(10) 0.0290(3) Uani d 1 1
Te Te7 0.24771(17) 0.12246(10) 0.24102(11) 0.0327(3) Uani d 1 1
Te Te4 0.75713(17) 0.34177(11) 0.35879(11) 0.0356(3) Uani d 1 1
Te Te6 0.21770(16) 0.26864(11) 0.38746(10) 0.0313(3) Uani d 1 1
Te Te1 0.76503(17) 0.15379(10) 0.12227(10) 0.0326(3) Uani d 1 1
Te Te2 0.51624(17) 0.35157(11) 0.08236(10) 0.0341(3) Uani d 1 1
Te Te5 0.72432(18) 0.12996(10) 0.34614(11) 0.0353(3) Uani d 1 1
Te Te8 0.07161(18) 0.24869(11) 0.08088(10) 0.0344(3) Uani d 1 1
Nb Nb1 0.4428(2) 0.24104(13) 0.73156(13) 0.0230(4) Uani d 1 1
Nb Nb2 0.9443(2) 0.24170(13) 0.72627(12) 0.0218(4) Uani d 1 1
Cl Cl1 0.8496(6) 0.3614(4) 0.8686(4) 0.0317(10) Uani d 1 1
Cl Cl2 0.4310(6) 0.0993(4) 0.8827(4) 0.0382(12) Uani d 1 1
Cl Cl3 0.9092(6) 0.4073(3) 0.5978(4) 0.0289(10) Uani d 1 1
Cl Cl4 0.4908(6) 0.1030(4) 0.6088(4) 0.0332(10) Uani d 1 1
Cl Cl5 0.3830(6) 0.3893(4) 0.5838(4) 0.0318(10) Uani d 1 1
Cl Cl6 0.9606(6) 0.1270(4) 0.5871(3) 0.0300(10) Uani d 1 1
Cl Cl7 0.3216(6) 0.3822(4) 0.8482(4) 0.0313(10) Uani d 1 1
Cl Cl8 0.9176(6) 0.0814(4) 0.8615(4) 0.0311(10) Uani d 1 1
O O1 1.1645(16) 0.2310(9) 0.7293(9) 0.027(3) Uani d 1 1
O O2 0.6563(15) 0.2508(10) 0.7300(9) 0.028(3) Uani d 1 1

loop_
_atom_site_aniso_label
_atom_site_aniso_U_11
_atom_site_aniso_U_22
_atom_site_aniso_U_33
_atom_site_aniso_U_12
_atom_site_aniso_U_13
_atom_site_aniso_U_23
Te3 0.0276(7) 0.0274(6) 0.0315(7) -0.0031(5) -0.0024(6) -0.0056(5)
Te7 0.0333(7) 0.0315(6) 0.0353(7) -0.0066(5) -0.0091(6) -0.0052(5)
Te4 0.0349(8) 0.0406(7) 0.0341(7) -0.0005(6) -0.0115(6) -0.0139(6)
Te6 0.0294(7) 0.0405(7) 0.0262(6) -0.0094(6) -0.0030(6) -0.0068(5)
Te1 0.0332(7) 0.0370(7) 0.0293(7) -0.0041(6) -0.0035(6) -0.0121(5)
Te2 0.0367(8) 0.0410(7) 0.0232(6) -0.0059(6) -0.0048(6) -0.0001(5)
Te5 0.0383(8) 0.0319(7) 0.0317(7) -0.0003(6) -0.0036(6) 0.0005(5)
Te8 0.0349(7) 0.0414(7) 0.0263(6) -0.0087(6) -0.0022(6) -0.0020(5)
Nb1 0.0185(8) 0.0279(8) 0.0232(8) -0.0059(6) -0.0026(7) -0.0029(6)
Nb2 0.0180(8) 0.0270(8) 0.0208(8) -0.0048(6) -0.0024(7) -0.0032(6)
Cl1 0.034(3) 0.036(2) 0.026(2) -0.003(2) -0.004(2) -0.0102(18)
Cl2 0.034(3) 0.044(3) 0.033(3) -0.007(2) -0.004(2) 0.004(2)
Cl3 0.033(3) 0.026(2) 0.026(2) -0.0040(18) -0.002(2) 0.0000(17)
Cl4 0.032(3) 0.036(2) 0.033(2) -0.004(2) -0.004(2) -0.0093(19)
Cl5 0.036(3) 0.034(2) 0.025(2) -0.009(2) -0.003(2) -0.0016(18)
Cl6 0.032(3) 0.035(2) 0.024(2) -0.0042(19) -0.003(2) -0.0093(18)
Cl7 0.031(2) 0.040(2) 0.026(2) -0.010(2) -0.001(2) -0.0099(19)
Cl8 0.036(3) 0.032(2) 0.026(2) -0.008(2) -0.007(2) -0.0008(18)
O1 0.039(7) 0.023(6) 0.027(6) -0.022(5) -0.015(6) 0.002(5)
O2 0.020(7) 0.043(7) 0.021(6) -0.003(6) -0.002(6) -0.005(5)

loop_
_atom_type_symbol
_atom_type_description
_atom_type_scat_dispersion_real
_atom_type_scat_dispersion_imag
_atom_type_scat_source
O O 0.0106 0.0060 'International Tables Vol C Tables 4.2.6.8 and 6.1.1.4'
Cl Cl 0.1484 0.1585 'International Tables Vol C Tables 4.2.6.8 and 6.1.1.4'
Nb Nb -2.0727 0.6215 'International Tables Vol C Tables 4.2.6.8 and 6.1.1.4'
Te Te -0.5308 1.6751 'International Tables Vol C Tables 4.2.6.8 and 6.1.1.4'

loop_
_geom_angle_atom_site_label_1
_geom_angle_atom_site_label_2
_geom_angle_atom_site_label_3
_geom_angle_site_symmetry_1
_geom_angle_site_symmetry_3
_geom_angle
Te2 Te3 Te4 . . 97.02(6)
Te2 Te3 Te6 . . 101.47(6)
Te4 Te3 Te6 . . 105.06(6)
Te8 Te7 Te6 . . 102.70(6)
Te5 Te4 Te3 . . 90.18(6)
Te7 Te6 Te3 . . 102.08(6)
Te5 Te1 Te2 . . 98.46(6)
Te5 Te1 Te8 . 1_655 99.51(6)
Te2 Te1 Te8 . 1_655 100.02(6)
Te3 Te2 Te1 . . 103.32(6)
Te4 Te5 Te1 . . 95.31(6)
Te7 Te8 Te1 . 1_455 99.24(6)
O2 Nb1 O1 . 1_455 178.5(5)
O2 Nb1 Cl2 . . 96.9(4)
O1 Nb1 Cl2 1_455 . 84.6(3)
O2 Nb1 Cl4 . . 96.2(4)
O1 Nb1 Cl4 1_455 . 83.4(3)
Cl2 Nb1 Cl4 . . 91.51(18)
O2 Nb1 Cl5 . . 96.2(4)
O1 Nb1 Cl5 1_455 . 82.4(3)
Cl2 Nb1 Cl5 . . 166.65(18)
Cl4 Nb1 Cl5 . . 89.86(16)
O2 Nb1 Cl7 . . 97.6(4)
O1 Nb1 Cl7 1_455 . 82.7(3)
Cl2 Nb1 Cl7 . . 89.31(18)
Cl4 Nb1 Cl7 . . 165.90(16)
Cl5 Nb1 Cl7 . . 86.18(16)
O1 Nb2 O2 . . 177.3(5)
O1 Nb2 Cl3 . . 96.5(4)
O2 Nb2 Cl3 . . 86.0(3)
O1 Nb2 Cl6 . . 97.3(4)
O2 Nb2 Cl6 . . 83.7(3)
Cl3 Nb2 Cl6 . . 90.48(16)
O1 Nb2 Cl8 . . 94.8(4)
O2 Nb2 Cl8 . . 82.7(3)
Cl3 Nb2 Cl8 . . 168.48(17)
Cl6 Nb2 Cl8 . . 90.41(16)
O1 Nb2 Cl1 . . 97.2(4)
O2 Nb2 Cl1 . . 81.8(3)
Cl3 Nb2 Cl1 . . 88.36(16)
Cl6 Nb2 Cl1 . . 165.53(17)
Cl8 Nb2 Cl1 . . 87.91(16)
Nb2 O1 Nb1 . 1_655 172.7(6)
Nb1 O2 Nb2 . . 173.2(7)

loop_
_geom_bond_atom_site_label_1
_geom_bond_atom_site_label_2
_geom_bond_site_symmetry_2
_geom_bond_distance
_geom_bond_publ_flag
Te3 Te2 . 2.7121(19) y
Te3 Te4 . 2.8037(18) y
Te3 Te6 . 2.809(2) y
Te7 Te8 . 2.6832(19) y
Te7 Te6 . 2.6915(19) y
Te4 Te5 . 2.6455(18) y
Te1 Te5 . 2.7439(19) y
Te1 Te2 . 2.800(2) y
Te1 Te8 1_655 2.8164(19) y
Te8 Te1 1_455 2.8164(19) ?
Nb1 O2 . 1.704(11) ?
Nb1 O1 1_455 2.221(11) ?
Nb1 Cl2 . 2.339(5) ?
Nb1 Cl4 . 2.381(5) ?
Nb1 Cl5 . 2.382(4) ?
Nb1 Cl7 . 2.388(5) ?
Nb2 O1 . 1.718(12) ?
Nb2 O2 . 2.241(11) ?
Nb2 Cl3 . 2.349(4) ?
Nb2 Cl6 . 2.361(4) ?
Nb2 Cl8 . 2.376(4) ?
Nb2 Cl1 . 2.415(5) ?
O1 Nb1 1_655 2.221(11) ?
